data_7201057
loop_
_publ_author_name
'Xia, Yana'
'Wu, Biao'
'Liu, Yanyan'
'Yang, Zaiwen'
'Huang, Xiaojuan'
'He, Li'
'Yang, Xiao-Juan'

_publ_section_title
;
 A flexible bis(pyridylcarbamate) anion receptor: binding of infinite
 double-stranded phosphate, [-sulfate-(H2O)2-]n, and hydrogen-bridged
 helical perchlorate chain
;
_journal_issue 9
_journal_name_full CrystEngComm
_journal_page_first 1849
_journal_paper_doi 10.1039/b904253a
_journal_volume 11
_journal_year 2009
_chemical_formula_sum 'C14 H16 Cl2 N4 O12'
_chemical_formula_weight 503.21
_chemical_name_systematic
;
?
;
_space_group_IT_number 15
_symmetry_cell_setting monoclinic
_symmetry_space_group_name_Hall '-C 2yc'
_symmetry_space_group_name_H-M 'C 1 2/c 1'
_atom_sites_solution_hydrogens geom
_atom_sites_solution_primary direct
_atom_sites_solution_secondary difmap
_audit_creation_method SHELXL-97
_cell_angle_alpha 90.00
_cell_angle_beta 98.437(11)
_cell_angle_gamma 90.00
_cell_formula_units_Z 8
_cell_length_a 34.633(14)
_cell_length_b 7.993(3)
_cell_length_c 14.308(5)
_cell_measurement_temperature 293(2)
_cell_volume 3918(3)
_computing_cell_refinement 'Bruker SMART'
_computing_data_collection 'Bruker SMART APEX II'
_computing_data_reduction 'Bruker SAINT'
_computing_structure_refinement 'SHELXL-97 (Sheldrick, 1997)'
_computing_structure_solution 'SHELXS-97 (Sheldrick, 1990)'
_diffrn_ambient_temperature 293(2)
_diffrn_measured_fraction_theta_full 0.996
_diffrn_measured_fraction_theta_max 0.867
_diffrn_measurement_device_type 'Bruker APEX II area detector'
_diffrn_measurement_method '\w scans'
_diffrn_radiation_monochromator graphite
_diffrn_radiation_source 'fine-focus sealed tube'
_diffrn_radiation_type MoK\a
_diffrn_radiation_wavelength 0.71073
_diffrn_reflns_av_R_equivalents 0.0333
_diffrn_reflns_av_sigmaI/netI 0.0465
_diffrn_reflns_limit_h_max 49
_diffrn_reflns_limit_h_min -40
_diffrn_reflns_limit_k_max 9
_diffrn_reflns_limit_k_min -11
_diffrn_reflns_limit_l_max 19
_diffrn_reflns_limit_l_min -18
_diffrn_reflns_number 12860
_diffrn_reflns_theta_full 25.00
_diffrn_reflns_theta_max 31.11
_diffrn_reflns_theta_min 2.62
_exptl_absorpt_coefficient_mu 0.407
_exptl_absorpt_correction_T_max 0.9193
_exptl_absorpt_correction_T_min 0.8672
_exptl_absorpt_correction_type multi-scan
_exptl_absorpt_process_details SADABS
_exptl_crystal_colour colorless
_exptl_crystal_density_diffrn 1.706
_exptl_crystal_density_method 'not measured'
_exptl_crystal_description Block
_exptl_crystal_F_000 2064
_exptl_crystal_size_max 0.36
_exptl_crystal_size_mid 0.27
_exptl_crystal_size_min 0.21
_refine_diff_density_max 0.845
_refine_diff_density_min -0.582
_refine_diff_density_rms 0.073
_refine_ls_extinction_method none
_refine_ls_goodness_of_fit_ref 1.032
_refine_ls_hydrogen_treatment constr
_refine_ls_matrix_type full
_refine_ls_number_parameters 289
_refine_ls_number_reflns 5477
_refine_ls_number_restraints 0
_refine_ls_restrained_S_all 1.032
_refine_ls_R_factor_all 0.1238
_refine_ls_R_factor_gt 0.0658
_refine_ls_shift/su_max 0.001
_refine_ls_shift/su_mean 0.000
_refine_ls_structure_factor_coef Fsqd
_refine_ls_weighting_details 'calc w=1/[\s^2^(Fo^2^)+(0.1090P)^2^+4.9507P] where P=(Fo^2^+2Fc^2^)/3'
_refine_ls_weighting_scheme calc
_refine_ls_wR_factor_gt 0.1857
_refine_ls_wR_factor_ref 0.2228
_reflns_number_gt 3013
_reflns_number_total 5477
_reflns_threshold_expression >2sigma(I)
_cod_data_source_file b904253a.txt
_cod_data_source_block LHClO4
_cod_depositor_comments
;
The following automatic conversions were performed:
'_symmetry_cell_setting' value 'Monoclinic' changed to 'monoclinic'
according to '/home/saulius/struct/CIF-dictionaries/cif_core.dic'
dictionary named 'cif_core.dic' version 2.4.1 from
2010-06-29.

'_exptl_absorpt_correction_type' value 'Multi-scan' changed
to 'multi-scan' according to
'/home/saulius/struct/CIF-dictionaries/cif_core.dic' dictionary named
'cif_core.dic' version 2.4.1 from 2010-06-29.

Automatic conversion script
Id: cif_fix_enum 1527 2010-12-29 10:47:43Z saulius 
;
_cod_original_sg_symbol_H-M C2/c
_cod_database_code 7201057

loop_
_symmetry_equiv_pos_as_xyz
'x, y, z'
'-x, y, -z+1/2'
'x+1/2, y+1/2, z'
'-x+1/2, y+1/2, -z+1/2'
'-x, -y, -z'
'x, -y, z-1/2'
'-x+1/2, -y+1/2, -z'
'x+1/2, -y+1/2, z-1/2'

loop_
_atom_site_label
_atom_site_type_symbol
_atom_site_fract_x
_atom_site_fract_y
_atom_site_fract_z
_atom_site_U_iso_or_equiv
_atom_site_adp_type
_atom_site_occupancy
_atom_site_symmetry_multiplicity
_atom_site_calc_flag
_atom_site_refinement_flags
_atom_site_disorder_assembly
_atom_site_disorder_group
C1 C 0.29631(10) 0.1287(5) -0.0729(3) 0.0486(8) Uani 1 1 d . . .
H1A H 0.3187 0.1781 -0.0894 0.058 Uiso 1 1 calc R . .
C2 C 0.26223(10) 0.1342(5) -0.1325(3) 0.0499(9) Uani 1 1 d . . .
H2A H 0.2612 0.1863 -0.1910 0.060 Uiso 1 1 calc R . .
C3 C 0.22938(10) 0.0636(5) -0.1072(2) 0.0463(8) Uani 1 1 d . . .
H3B H 0.2060 0.0682 -0.1483 0.056 Uiso 1 1 calc R . .
C4 C 0.23093(9) -0.0148(4) -0.0204(2) 0.0386(7) Uani 1 1 d . . .
C5 C 0.26641(9) -0.0203(5) 0.0380(2) 0.0447(8) Uani 1 1 d . . .
H5A H 0.2687 -0.0734 0.0964 0.054 Uiso 1 1 calc R . .
C6 C 0.19390(9) -0.1640(4) 0.0854(2) 0.0422(8) Uani 1 1 d . . .
C7 C 0.14788(10) -0.2962(5) 0.1654(3) 0.0489(9) Uani 1 1 d . . .
H7A H 0.1577 -0.2275 0.2196 0.059 Uiso 1 1 calc R . .
H7B H 0.1589 -0.4074 0.1751 0.059 Uiso 1 1 calc R . .
C8 C 0.10443(10) -0.3039(5) 0.1527(3) 0.0461(8) Uani 1 1 d . . .
H8A H 0.0943 -0.3600 0.0941 0.055 Uiso 1 1 calc R . .
H8B H 0.0955 -0.3630 0.2048 0.055 Uiso 1 1 calc R . .
C9 C 0.05473(9) -0.1030(4) 0.1358(2) 0.0428(8) Uani 1 1 d . . .
C10 C 0.01502(9) 0.1515(4) 0.1276(2) 0.0412(7) Uani 1 1 d . . .
C11 C 0.01597(10) 0.3258(5) 0.1248(3) 0.0507(9) Uani 1 1 d . . .
H11A H 0.0397 0.3814 0.1283 0.061 Uiso 1 1 calc R . .
C12 C -0.01788(11) 0.4145(5) 0.1169(3) 0.0579(10) Uani 1 1 d . . .
H12A H -0.0172 0.5307 0.1154 0.069 Uiso 1 1 calc R . .
C13 C -0.05261(11) 0.3345(5) 0.1112(3) 0.0587(10) Uani 1 1 d . . .
H13A H -0.0759 0.3943 0.1057 0.070 Uiso 1 1 calc R . .
C14 C -0.02065(9) 0.0748(5) 0.1214(3) 0.0486(8) Uani 1 1 d . . .
H14A H -0.0225 -0.0412 0.1225 0.058 Uiso 1 1 calc R . .
N1 N 0.29735(8) 0.0520(4) 0.0092(2) 0.0471(7) Uani 1 1 d . . .
H1B H 0.3193 0.0484 0.0462 0.056 Uiso 1 1 calc R . .
N2 N -0.05258(8) 0.1695(4) 0.1138(2) 0.0559(8) Uani 1 1 d . . .
H2B H -0.0747 0.1196 0.1104 0.067 Uiso 1 1 calc R . .
N3 N 0.19747(7) -0.0844(4) 0.0040(2) 0.0453(7) Uani 1 1 d . . .
H3A H 0.1767 -0.0764 -0.0369 0.054 Uiso 1 1 calc R . .
N4 N 0.04971(8) 0.0655(4) 0.1384(2) 0.0507(8) Uani 1 1 d . . .
H4A H 0.0706 0.1249 0.1478 0.061 Uiso 1 1 calc R . .
O1 O 0.21904(7) -0.1811(4) 0.15123(19) 0.0642(8) Uani 1 1 d . . .
O2 O 0.15797(7) -0.2240(3) 0.08040(17) 0.0483(6) Uani 1 1 d . . .
O3 O 0.09227(7) -0.1330(3) 0.1506(2) 0.0520(6) Uani 1 1 d . . .
O4 O 0.02947(7) -0.2039(4) 0.1218(2) 0.0652(8) Uani 1 1 d . . .
O5 O 0.17113(16) 0.1591(8) 0.2349(4) 0.176(3) Uani 1 1 d . . .
O6 O 0.16442(18) 0.3896(6) 0.3156(4) 0.174(3) Uani 1 1 d . . .
O7 O 0.13300(8) 0.1479(5) 0.3467(2) 0.0885(12) Uani 1 1 d . . .
O8 O 0.11382(9) 0.3007(4) 0.2120(2) 0.0781(10) Uani 1 1 d . . .
O9 O 0.10660(14) 0.6233(5) 0.4938(3) 0.1088(14) Uani 1 1 d . . .
O10 O 0.14204(10) 0.7566(5) 0.3930(3) 0.0921(12) Uani 1 1 d . . .
O11 O 0.07509(9) 0.7517(4) 0.3586(2) 0.0785(10) Uani 1 1 d . . .
O12 O 0.10540(11) 0.9086(4) 0.4828(3) 0.0880(11) Uani 1 1 d . . .
Cl2 Cl 0.10646(3) 0.75763(11) 0.43271(6) 0.0476(3) Uani 1 1 d . . .
Cl1 Cl 0.14530(2) 0.25275(11) 0.27950(7) 0.0475(3) Uani 1 1 d . . .

loop_
_atom_site_aniso_label
_atom_site_aniso_U_11
_atom_site_aniso_U_22
_atom_site_aniso_U_33
_atom_site_aniso_U_23
_atom_site_aniso_U_13
_atom_site_aniso_U_12
C1 0.0400(18) 0.052(2) 0.055(2) -0.0017(17) 0.0123(16) -0.0077(15)
C2 0.0462(19) 0.058(2) 0.046(2) 0.0059(17) 0.0078(15) -0.0023(17)
C3 0.0355(16) 0.057(2) 0.0443(19) 0.0024(16) -0.0021(14) 0.0000(15)
C4 0.0315(15) 0.0424(17) 0.0408(17) -0.0054(14) 0.0019(13) 0.0010(13)
C5 0.0326(16) 0.055(2) 0.0445(19) 0.0011(16) -0.0012(14) 0.0011(14)
C6 0.0336(16) 0.049(2) 0.0438(18) -0.0022(15) 0.0050(14) 0.0028(14)
C7 0.0436(18) 0.054(2) 0.052(2) 0.0116(17) 0.0133(16) 0.0074(16)
C8 0.0426(18) 0.0419(17) 0.055(2) 0.0039(16) 0.0124(16) 0.0002(15)
C9 0.0335(16) 0.0479(19) 0.0475(19) -0.0026(15) 0.0080(14) -0.0037(14)
C10 0.0342(15) 0.0453(19) 0.0446(18) -0.0013(15) 0.0073(13) -0.0006(14)
C11 0.0360(17) 0.049(2) 0.067(2) 0.0015(18) 0.0070(16) -0.0038(15)
C12 0.052(2) 0.046(2) 0.075(3) 0.0026(19) 0.0060(19) 0.0031(17)
C13 0.0391(19) 0.061(3) 0.076(3) 0.010(2) 0.0088(18) 0.0098(17)
C14 0.0345(16) 0.0476(19) 0.063(2) 0.0017(17) 0.0063(15) -0.0013(14)
N1 0.0293(13) 0.0589(18) 0.0516(17) -0.0038(15) 0.0009(12) -0.0021(12)
N2 0.0287(14) 0.064(2) 0.076(2) 0.0049(17) 0.0104(14) -0.0007(14)
N3 0.0297(13) 0.0609(18) 0.0430(16) 0.0090(14) -0.0023(11) -0.0029(12)
N4 0.0294(13) 0.0422(16) 0.081(2) -0.0007(15) 0.0112(14) -0.0027(12)
O1 0.0403(14) 0.099(2) 0.0508(16) 0.0154(16) -0.0027(12) 0.0004(15)
O2 0.0389(12) 0.0637(16) 0.0430(13) 0.0049(11) 0.0083(10) -0.0022(11)
O3 0.0364(12) 0.0402(13) 0.0805(18) 0.0015(12) 0.0122(12) 0.0010(10)
O4 0.0385(13) 0.0500(15) 0.106(2) -0.0105(15) 0.0055(14) -0.0069(12)
O5 0.160(5) 0.194(6) 0.202(6) 0.095(5) 0.120(5) 0.102(4)
O6 0.230(6) 0.107(3) 0.141(4) 0.035(3) -0.122(4) -0.087(4)
O7 0.0456(15) 0.129(3) 0.090(2) 0.064(2) 0.0067(15) -0.0008(18)
O8 0.077(2) 0.0689(18) 0.074(2) 0.0237(16) -0.0367(17) -0.0164(16)
O9 0.157(4) 0.077(2) 0.083(3) 0.025(2) -0.013(2) -0.044(2)
O10 0.0528(18) 0.135(4) 0.091(3) 0.007(2) 0.0155(18) 0.0308(18)
O11 0.0521(17) 0.119(3) 0.0598(19) -0.0025(17) -0.0083(14) 0.0134(16)
O12 0.125(3) 0.066(2) 0.077(2) -0.0164(17) 0.026(2) -0.008(2)
Cl2 0.0459(5) 0.0500(5) 0.0457(5) 0.0021(4) 0.0024(4) 0.0036(4)
Cl1 0.0332(4) 0.0552(5) 0.0517(5) 0.0165(4) -0.0015(3) -0.0046(3)

loop_
_atom_type_symbol
_atom_type_description
_atom_type_scat_dispersion_real
_atom_type_scat_dispersion_imag
_atom_type_scat_source
C C 0.0033 0.0016 'International Tables Vol C Tables 4.2.6.8 and 6.1.1.4'
H H 0.0000 0.0000 'International Tables Vol C Tables 4.2.6.8 and 6.1.1.4'
N N 0.0061 0.0033 'International Tables Vol C Tables 4.2.6.8 and 6.1.1.4'
O O 0.0106 0.0060 'International Tables Vol C Tables 4.2.6.8 and 6.1.1.4'
Cl Cl 0.1484 0.1585 'International Tables Vol C Tables 4.2.6.8 and 6.1.1.4'

loop_
_geom_angle_atom_site_label_1
_geom_angle_atom_site_label_2
_geom_angle_atom_site_label_3
_geom_angle
_geom_angle_site_symmetry_1
_geom_angle_site_symmetry_3
_geom_angle_publ_flag
N1 C1 C2 119.0(3) . . ?
N1 C1 H1A 120.5 . . ?
C2 C1 H1A 120.5 . . ?
C1 C2 C3 120.2(3) . . ?
C1 C2 H2A 119.9 . . ?
C3 C2 H2A 119.9 . . ?
C2 C3 C4 120.0(3) . . ?
C2 C3 H3B 120.0 . . ?
C4 C3 H3B 120.0 . . ?
N3 C4 C5 122.8(3) . . ?
N3 C4 C3 119.1(3) . . ?
C5 C4 C3 118.1(3) . . ?
N1 C5 C4 118.8(3) . . ?
N1 C5 H5A 120.6 . . ?
C4 C5 H5A 120.6 . . ?
O1 C6 O2 124.8(3) . . ?
O1 C6 N3 126.0(3) . . ?
O2 C6 N3 109.2(3) . . ?
O2 C7 C8 106.3(3) . . ?
O2 C7 H7A 110.5 . . ?
C8 C7 H7A 110.5 . . ?
O2 C7 H7B 110.5 . . ?
C8 C7 H7B 110.5 . . ?
H7A C7 H7B 108.7 . . ?
O3 C8 C7 104.6(3) . . ?
O3 C8 H8A 110.8 . . ?
C7 C8 H8A 110.8 . . ?
O3 C8 H8B 110.8 . . ?
C7 C8 H8B 110.8 . . ?
H8A C8 H8B 108.9 . . ?
O4 C9 O3 126.5(3) . . ?
O4 C9 N4 125.8(3) . . ?
O3 C9 N4 107.8(3) . . ?
C14 C10 N4 123.3(3) . . ?
C14 C10 C11 118.0(3) . . ?
N4 C10 C11 118.7(3) . . ?
C12 C11 C10 119.9(3) . . ?
C12 C11 H11A 120.0 . . ?
C10 C11 H11A 120.0 . . ?
C13 C12 C11 120.4(4) . . ?
C13 C12 H12A 119.8 . . ?
C11 C12 H12A 119.8 . . ?
N2 C13 C12 118.2(3) . . ?
N2 C13 H13A 120.9 . . ?
C12 C13 H13A 120.9 . . ?
N2 C14 C10 118.8(3) . . ?
N2 C14 H14A 120.6 . . ?
C10 C14 H14A 120.6 . . ?
C1 N1 C5 123.9(3) . . ?
C1 N1 H1B 118.1 . . ?
C5 N1 H1B 118.1 . . ?
C13 N2 C14 124.6(3) . . ?
C13 N2 H2B 117.7 . . ?
C14 N2 H2B 117.7 . . ?
C6 N3 C4 126.7(3) . . ?
C6 N3 H3A 116.7 . . ?
C4 N3 H3A 116.7 . . ?
C9 N4 C10 127.3(3) . . ?
C9 N4 H4A 116.3 . . ?
C10 N4 H4A 116.3 . . ?
C6 O2 C7 116.3(3) . . ?
C9 O3 C8 117.5(3) . . ?
O9 Cl2 O11 112.4(2) . . ?
O9 Cl2 O12 110.0(3) . . ?
O11 Cl2 O12 109.8(2) . . ?
O9 Cl2 O10 108.8(3) . . ?
O11 Cl2 O10 108.4(2) . . ?
O12 Cl2 O10 107.2(2) . . ?
O6 Cl1 O7 114.2(3) . . ?
O6 Cl1 O5 107.5(5) . . ?
O7 Cl1 O5 106.0(3) . . ?
O6 Cl1 O8 109.4(3) . . ?
O7 Cl1 O8 110.85(19) . . ?
O5 Cl1 O8 108.6(3) . . ?

loop_
_geom_bond_atom_site_label_1
_geom_bond_atom_site_label_2
_geom_bond_distance
_geom_bond_site_symmetry_2
_geom_bond_publ_flag
C1 N1 1.320(5) . ?
C1 C2 1.352(5) . ?
C1 H1A 0.9300 . ?
C2 C3 1.366(5) . ?
C2 H2A 0.9300 . ?
C3 C4 1.386(5) . ?
C3 H3B 0.9300 . ?
C4 N3 1.376(4) . ?
C4 C5 1.382(4) . ?
C5 N1 1.335(4) . ?
C5 H5A 0.9300 . ?
C6 O1 1.193(4) . ?
C6 O2 1.326(4) . ?
C6 N3 1.348(4) . ?
C7 O2 1.435(4) . ?
C7 C8 1.490(5) . ?
C7 H7A 0.9700 . ?
C7 H7B 0.9700 . ?
C8 O3 1.429(4) . ?
C8 H8A 0.9700 . ?
C8 H8B 0.9700 . ?
C9 O4 1.185(4) . ?
C9 O3 1.308(4) . ?
C9 N4 1.359(5) . ?
C10 C14 1.370(4) . ?
C10 N4 1.373(4) . ?
C10 C11 1.394(5) . ?
C11 C12 1.361(5) . ?
C11 H11A 0.9300 . ?
C12 C13 1.354(5) . ?
C12 H12A 0.9300 . ?
C13 N2 1.319(6) . ?
C13 H13A 0.9300 . ?
C14 N2 1.331(4) . ?
C14 H14A 0.9300 . ?
N1 H1B 0.8600 . ?
N2 H2B 0.8600 . ?
N3 H3A 0.8600 . ?
N4 H4A 0.8600 . ?
O5 Cl1 1.391(5) . ?
O6 Cl1 1.342(4) . ?
O7 Cl1 1.389(3) . ?
O8 Cl1 1.399(3) . ?
O9 Cl2 1.384(4) . ?
O10 Cl2 1.430(3) . ?
O11 Cl2 1.404(3) . ?
O12 Cl2 1.407(3) . ?

loop_
_geom_hbond_atom_site_label_D
_geom_hbond_atom_site_label_H
_geom_hbond_atom_site_label_A
_geom_hbond_distance_DH
_geom_hbond_distance_HA
_geom_hbond_distance_DA
_geom_hbond_angle_DHA
_geom_hbond_site_symmetry_A
N3 H3A O7 0.86 2.16 2.971(4) 158.0 6
N4 H4A O8 0.86 2.16 2.982(4) 160.4 .
C1 H1A O5 0.93 2.52 3.208(6) 130.6 7
C2 H2A O1 0.93 2.50 3.255(5) 138.2 6
C5 H5A O1 0.93 2.17 2.783(5) 122.5 .
C7 H7B O6 0.97 2.57 3.300(6) 132.3 1_545
C5 H5A O6 0.93 2.49 3.028(5) 117.4 4_545
C8 H8B O11 0.97 2.58 3.284(5) 129.9 1_545
C13 H13A O9 0.93 2.46 3.203(5) 136.6 2
C14 H14A O4 0.93 2.22 2.824(5) 121.7 .
C14 H14A O11 0.93 2.50 3.235(5) 135.6 2_545
N1 H1B O6 0.86 2.35 2.958(5) 128.2 4_545
N1 H1B O10 0.86 2.23 2.859(4) 129.8 4_545
N2 H2B O7 0.86 2.20 2.927(4) 141.5 2
N2 H2B O12 0.86 2.31 2.978(5) 134.6 2_545

loop_
_geom_torsion_atom_site_label_1
_geom_torsion_atom_site_label_2
_geom_torsion_atom_site_label_3
_geom_torsion_atom_site_label_4
_geom_torsion
_geom_torsion_site_symmetry_1
_geom_torsion_site_symmetry_2
_geom_torsion_site_symmetry_3
_geom_torsion_site_symmetry_4
_geom_torsion_publ_flag
N1 C1 C2 C3 1.0(6) . . . . ?
C1 C2 C3 C4 -0.3(6) . . . . ?
C2 C3 C4 N3 179.7(3) . . . . ?
C2 C3 C4 C5 -0.7(5) . . . . ?
N3 C4 C5 N1 -179.3(3) . . . . ?
C3 C4 C5 N1 1.0(5) . . . . ?
O2 C7 C8 O3 -66.9(4) . . . . ?
C14 C10 C11 C12 0.6(5) . . . . ?
N4 C10 C11 C12 -178.1(4) . . . . ?
C10 C11 C12 C13 -0.4(6) . . . . ?
C11 C12 C13 N2 0.2(6) . . . . ?
N4 C10 C14 N2 178.0(3) . . . . ?
C11 C10 C14 N2 -0.6(5) . . . . ?
C2 C1 N1 C5 -0.7(6) . . . . ?
C4 C5 N1 C1 -0.4(5) . . . . ?
C12 C13 N2 C14 -0.2(6) . . . . ?
C10 C14 N2 C13 0.4(6) . . . . ?
O1 C6 N3 C4 3.1(6) . . . . ?
O2 C6 N3 C4 -175.6(3) . . . . ?
C5 C4 N3 C6 0.7(5) . . . . ?
C3 C4 N3 C6 -179.6(3) . . . . ?
O4 C9 N4 C10 1.4(6) . . . . ?
O3 C9 N4 C10 -179.0(3) . . . . ?
C14 C10 N4 C9 6.7(6) . . . . ?
C11 C10 N4 C9 -174.7(4) . . . . ?
O1 C6 O2 C7 8.0(5) . . . . ?
N3 C6 O2 C7 -173.2(3) . . . . ?
C8 C7 O2 C6 162.4(3) . . . . ?
O4 C9 O3 C8 -1.6(6) . . . . ?
N4 C9 O3 C8 178.9(3) . . . . ?
C7 C8 O3 C9 177.0(3) . . . . ?

loop_
_cod_related_entry_id
_cod_related_entry_database
_cod_related_entry_code
1 ChemSpider 30653597
